data_9004285
loop_
_publ_author_name
'Burns, P. C.'
'MacDonald, D. J.'
'Hawthorne, F. C.'

_publ_section_title
;
 The crystal chemistry of manganese-bearing elbaite
 Sample: T15, split atom model
;
_journal_name_full 'The Canadian Mineralogist'
_journal_page_first 31
_journal_page_last 41
_journal_volume 32
_journal_year 1994
_chemical_compound_source Zambia
_chemical_formula_sum 'Al7.32 B3 Ca0.08 F0.66 Fe0.3 H3.3 Li1.23 Mn0.15 Na0.7 O30.3 Si6'
_chemical_name_mineral Elbaite
_space_group_IT_number 160
_symmetry_space_group_name_Hall 'R 3 -2"'
_symmetry_space_group_name_H-M 'R 3 m :H'
_cell_angle_alpha 90
_cell_angle_beta 90
_cell_angle_gamma 120
_cell_formula_units_Z 3
_cell_length_a 15.802
_cell_length_b 15.802
_cell_length_c 7.121
_cell_volume 1539.911
_database_code_amcsd 0005358
_exptl_crystal_density_diffrn 3.079
_cod_original_sg_symbol_H-M 'R 3 m'
_cod_original_formula_sum 'Ca.08 Na.7 Al7.32 Fe.3 Mn.15 Li1.23 Si6 B3 F.66 O30.3 H3.3'
_cod_database_code 9004285

loop_
_space_group_symop_operation_xyz
x,y,z
2/3+x,1/3+y,1/3+z
1/3+x,2/3+y,2/3+z
x,x-y,z
2/3+x,1/3+x-y,1/3+z
1/3+x,2/3+x-y,2/3+z
-y,-x,z
2/3-y,1/3-x,1/3+z
1/3-y,2/3-x,2/3+z
-x+y,y,z
2/3-x+y,1/3+y,1/3+z
1/3-x+y,2/3+y,2/3+z
-y,x-y,z
2/3-y,1/3+x-y,1/3+z
1/3-y,2/3+x-y,2/3+z
-x+y,-x,z
2/3-x+y,1/3-x,1/3+z
1/3-x+y,2/3-x,2/3+z

loop_
_atom_site_label
_atom_site_fract_x
_atom_site_fract_y
_atom_site_fract_z
_atom_site_occupancy
_atom_site_U_iso_or_equiv
_atom_site_type_symbol
_atom_site_attached_hydrogens
CaX 0.00000 0.00000 0.84080 0.08000 0.02150 Ca 0
NaX 0.00000 0.00000 0.84080 0.70000 0.02150 Na 0
AlY 0.06178 0.93822 0.44720 0.44000 0.01140 Al 0
FeY 0.06178 0.93822 0.44720 0.10000 0.01140 Fe 0
MnY 0.06178 0.93822 0.44720 0.05000 0.01140 Mn 0
LiY 0.06178 0.93822 0.44720 0.41000 0.01140 Li 0
AlZ 0.26043 0.29727 0.46620 1.00000 0.00570 Al 0
Si 0.18991 0.19188 0.07710 1.00000 0.00500 Si 0
B 0.89068 0.10932 0.62210 1.00000 0.00670 B 0
F1 0.00970 0.00000 0.29540 0.11000 0.03680 F 0
O-H1 0.00970 0.00000 0.29540 0.05000 0.03680 O 1
O2 0.94770 0.06930 0.59140 0.50000 0.01710 O 0
O-H3 0.13356 0.86644 0.56850 1.00000 0.01160 O 1
O4 0.90653 0.09347 0.00470 1.00000 0.00840 O 0
O5 0.09344 0.90656 -0.01800 1.00000 0.00890 O 0
O6 0.18615 0.19628 0.30150 1.00000 0.00800 O 0
O7 0.28598 0.28594 -0.00290 1.00000 0.00680 O 0
O8 0.27039 0.20979 0.63650 1.00000 0.00780 O 0

loop_
_cod_changelog_entry_id
_cod_changelog_entry_author
_cod_changelog_entry_date
_cod_changelog_entry_text
1
;cod-tools version 3.8.0
Id: cif_guess_AMCSD_atom_types 9574 2023-05-10 09:00:05Z saulius
;
2023-05-10T18:48:54+03:00
;Derived atom types and hydrogen counts
from atom names that follow the AMCSD naming convention
(Wat == water, O-H == hydroxyl).
;

loop_
_cod_related_entry_id
_cod_related_entry_database
_cod_related_entry_code
1 AMCSD 0005358
